data_4323101
loop_
_publ_author_name
'T. M. Rajendiran'
'Olivier Kahn'
'St\'ephane Golhen'
'Lahc\`ene Ouahab'
'Zentaro Honda'
'Koichi Katsumata'

_publ_section_title
;
 Dimerized Nickel2+ Chain Compounds with Nitro-Nitrito Bridges and
 Unprecedented [Ln(NO3)4(CH3OH)2]- Anions (Ln = Lanthanide). Crystal
 Structure and Magnetic Properties
;
_journal_name_full 'Inorganic Chemistry'
_journal_page_first 5693
_journal_page_last 5696
_journal_paper_doi 10.1021/ic980458q
_journal_volume 37
_journal_year 1998
_chemical_formula_moiety '[Eu(No3)4(CH3OH)2][NO3][Ni(en)2(NO2)]2CH3OH'
_chemical_formula_sum 'C11 H44 Eu N15 Ni2 O22'
_chemical_formula_weight 1007.99
_chemical_name_systematic
; 
 ? 
;
_space_group_IT_number 62
_symmetry_cell_setting orthorhombic
_symmetry_space_group_name_Hall '-P 2ac 2n'
_symmetry_space_group_name_H-M 'P n m a'
_atom_sites_solution_hydrogens geom
_atom_sites_solution_primary direct
_atom_sites_solution_secondary difmap
_audit_creation_method SHELXL
_cell_angle_alpha 90.00
_cell_angle_beta 90.00
_cell_angle_gamma 90.00
_cell_formula_units_Z 4
_cell_length_a 15.791(7)
_cell_length_b 10.465(5)
_cell_length_c 21.716(2)
_cell_measurement_reflns_used 25
_cell_measurement_temperature 233(2)
_cell_measurement_theta_max 11.021
_cell_measurement_theta_min 8.441
_cell_volume 3589(2)
_computing_cell_refinement 'Nonius CAD4'
_computing_data_collection 'Nonius CAD4'
_computing_data_reduction MolEN
_computing_molecular_graphics ORTEP
_computing_structure_refinement 'SHELXL-93 (Sheldrick, 1993)'
_computing_structure_solution 'SHELXS-86 (Sheldrick, 1990)'
_diffrn_ambient_temperature 233(2)
_diffrn_measurement_device 'Enraf-nonius 4-circle diffractometer'
_diffrn_measurement_method \q-\2q
_diffrn_radiation_monochromator graphite
_diffrn_radiation_source 'fine-focus sealed tube'
_diffrn_radiation_type MoK\a
_diffrn_radiation_wavelength 0.71073
_diffrn_reflns_av_R_equivalents 0.0000
_diffrn_reflns_av_sigmaI/netI 0.0224
_diffrn_reflns_limit_h_max 20
_diffrn_reflns_limit_h_min 0
_diffrn_reflns_limit_k_max 13
_diffrn_reflns_limit_k_min 0
_diffrn_reflns_limit_l_max 28
_diffrn_reflns_limit_l_min 0
_diffrn_reflns_number 4534
_diffrn_reflns_theta_max 27.96
_diffrn_reflns_theta_min 1.59
_diffrn_standards_decay_% 0.1
_diffrn_standards_interval_count 250
_diffrn_standards_interval_time 60
_diffrn_standards_number 3
_exptl_absorpt_coefficient_mu 2.865
_exptl_absorpt_correction_type none
_exptl_crystal_density_diffrn 1.866
_exptl_crystal_F_000 2040
_refine_diff_density_max 1.296
_refine_diff_density_min -1.005
_refine_diff_density_rms 0.229
_refine_ls_extinction_coef 0.0030(3)
_refine_ls_extinction_expression Fc^*^=kFc[1+0.001xFc^2^\l^3^/sin(2\q)]^-1/4^
_refine_ls_extinction_method SHELXL
_refine_ls_goodness_of_fit_all 1.188
_refine_ls_goodness_of_fit_obs 1.231
_refine_ls_matrix_type full
_refine_ls_number_parameters 351
_refine_ls_number_reflns 4517
_refine_ls_number_restraints 0
_refine_ls_restrained_S_all 1.755
_refine_ls_restrained_S_obs 1.231
_refine_ls_R_factor_all 0.0617
_refine_ls_R_factor_obs 0.0439
_refine_ls_shift/esd_max -0.013
_refine_ls_shift/esd_mean 0.001
_refine_ls_structure_factor_coef Fsqd
_refine_ls_weighting_details 'w=1/[\s^2^(Fo^2^)+(0.0867P)^2^+1.6611P] where P=(Fo^2^+2Fc^2^)/3'
_refine_ls_weighting_scheme calc
_refine_ls_wR_factor_all 0.2000
_refine_ls_wR_factor_obs 0.1269
_reflns_number_observed 3713
_reflns_number_total 4534
_reflns_observed_criterion >2sigma(I)
_cod_data_source_file ic980458q.cif
_cod_data_source_block euni
_cod_depositor_comments
;
The following automatic conversions were performed:

'_exptl_absorpt_correction_type' value 'None' changed to 'none'
according to the built-in table from CIF Core dictionary named
'cif_core.dic' version 2.4.1 from 2010-06-29.

Automatic conversion script
Id: cif_fix_values 1673 2011-04-08 12:14:43Z adriana 

The following automatic conversions were performed:

'_refine_ls_weighting_scheme' value 'calc
w=1/[\s^2^(Fo^2^)+(0.0867P)^2^+1.6611P] where P=(Fo^2^+2Fc^2^)/3' was
changed to 'calc'. New tag '_refine_ls_weighting_details' was
created. The value of the new tag was set to
'w=1/[\s^2^(Fo^2^)+(0.0867P)^2^+1.6611P] where P=(Fo^2^+2Fc^2^)/3'.

Automatic conversion script
Id: cif_fix_values 3143 2015-03-26 13:38:13Z robertas 
;
_cod_original_cell_volume 3588.5(23)
_cod_database_code 4323101

loop_
_symmetry_equiv_pos_as_xyz
'x, y, z'
'x+1/2, -y+1/2, -z+1/2'
'-x, y+1/2, -z'
'-x+1/2, -y, z+1/2'
'-x, -y, -z'
'-x-1/2, y-1/2, z-1/2'
'x, -y-1/2, z'
'x-1/2, y, -z-1/2'

loop_
_atom_site_aniso_label
_atom_site_aniso_U_11
_atom_site_aniso_U_22
_atom_site_aniso_U_33
_atom_site_aniso_U_23
_atom_site_aniso_U_13
_atom_site_aniso_U_12
Eu1 0.0295(2) 0.0256(2) 0.0250(2) 0.000 0.00272(12) 0.000
O1 0.101(4) 0.042(2) 0.037(2) -0.001(2) -0.013(2) -0.005(2)
O2 0.102(5) 0.072(5) 0.029(3) 0.000 -0.017(3) 0.000
N1 0.044(3) 0.052(4) 0.030(3) 0.000 -0.003(3) 0.000
O3 0.059(2) 0.033(2) 0.037(2) -0.0057(15) 0.014(2) -0.003(2)
N2 0.030(3) 0.032(3) 0.033(3) 0.000 0.006(2) 0.000
O4 0.048(3) 0.061(3) 0.024(2) 0.000 0.005(2) 0.000
O6 0.031(3) 0.080(5) 0.062(4) 0.000 -0.008(3) 0.000
O5 0.036(2) 0.041(2) 0.088(3) -0.009(2) -0.004(2) -0.001(2)
N3 0.033(3) 0.059(4) 0.039(3) 0.000 0.000(2) 0.000
O7 0.036(2) 0.049(3) 0.025(2) 0.000 0.002(2) 0.000
O8 0.034(2) 0.052(3) 0.031(2) 0.000 0.006(2) 0.000
N4 0.033(3) 0.037(3) 0.036(3) 0.000 0.003(2) 0.000
O9 0.035(3) 0.084(5) 0.056(4) 0.000 0.004(3) 0.000
O10 0.042(2) 0.028(2) 0.037(2) -0.0045(14) 0.0040(14) 0.0050(15)
C1 0.054(3) 0.039(3) 0.046(3) -0.006(3) 0.013(3) 0.007(3)
Ni1 0.0410(3) 0.0244(3) 0.0304(3) -0.0008(2) 0.0014(2) -0.0018(2)
N5 0.068(4) 0.045(3) 0.038(3) 0.007(3) 0.010(3) -0.011(3)
C2 0.084(5) 0.045(3) 0.044(3) -0.004(3) -0.012(3) -0.010(3)
C3 0.074(5) 0.050(4) 0.053(4) -0.004(3) -0.026(3) -0.004(4)
N6 0.047(3) 0.052(3) 0.048(3) -0.007(2) -0.006(2) 0.004(3)
N7 0.043(2) 0.039(2) 0.033(2) -0.006(2) 0.001(2) -0.002(2)
C4 0.069(4) 0.047(3) 0.026(3) 0.004(2) -0.004(2) 0.003(3)
C5 0.046(3) 0.071(5) 0.056(4) 0.012(3) -0.012(3) -0.011(3)
N8 0.048(3) 0.065(4) 0.050(3) 0.011(3) 0.007(2) 0.003(3)
N9 0.028(4) 0.034(4) 0.024(3) 0.000(3) 0.004(3) -0.005(3)
O11 0.037(3) 0.052(3) 0.060(4) 0.000 0.016(3) 0.000
O12 0.047(4) 0.024(3) 0.051(4) -0.002(3) 0.003(3) 0.007(3)
N10 0.029(4) 0.026(3) 0.030(4) -0.001(3) 0.005(3) 0.006(3)
O13 0.037(3) 0.050(3) 0.077(4) 0.000 0.005(3) 0.000
O14 0.051(4) 0.019(3) 0.046(4) 0.001(2) 0.004(3) 0.010(3)
N11 0.049(4) 0.028(3) 0.036(3) 0.000 0.004(3) 0.000
O15 0.066(3) 0.036(2) 0.063(3) 0.003(2) -0.011(2) -0.012(2)
O16 0.048(3) 0.052(3) 0.063(4) 0.000 0.006(3) 0.000
O17 0.042(3) 0.094(5) 0.046(3) 0.000 -0.010(3) 0.000
C6 0.059(6) 0.154(13) 0.035(5) 0.000 -0.003(4) 0.000

loop_
_atom_site_label
_atom_site_type_symbol
_atom_site_fract_x
_atom_site_fract_y
_atom_site_fract_z
_atom_site_U_iso_or_equiv
_atom_site_thermal_displace_type
_atom_site_occupancy
_atom_site_calc_flag
_atom_site_refinement_flags
_atom_site_disorder_group
Eu1 Eu 0.30051(2) 0.7500 0.060433(14) 0.02670(14) Uani 1 d S .
O1 O 0.2886(3) 0.6491(5) -0.0446(2) 0.0601(13) Uani 1 d . .
O2 O 0.2729(5) 0.7500 -0.1304(3) 0.068(2) Uani 1 d S .
N1 N 0.2835(4) 0.7500 -0.0744(3) 0.0419(15) Uani 1 d S .
O3 O 0.2740(3) 0.6471(4) 0.1656(2) 0.0428(8) Uani 1 d . .
N2 N 0.2685(4) 0.7500 0.1956(3) 0.0316(11) Uani 1 d S .
O4 O 0.2593(4) 0.7500 0.2521(2) 0.0442(13) Uani 1 d S .
O6 O 0.0402(4) 0.7500 0.0440(3) 0.058(2) Uani 1 d S .
O5 O 0.1583(3) 0.6473(4) 0.0537(2) 0.0547(11) Uani 1 d . .
N3 N 0.1171(4) 0.7500 0.0500(3) 0.044(2) Uani 1 d S .
O7 O 0.4367(3) 0.7500 0.1188(2) 0.0369(11) Uani 1 d S .
O8 O 0.4481(3) 0.7500 0.0200(2) 0.0386(11) Uani 1 d S .
N4 N 0.4850(4) 0.7500 0.0724(3) 0.0351(13) Uani 1 d S .
O9 O 0.5615(4) 0.7500 0.0774(3) 0.058(2) Uani 1 d S .
O10 O 0.3374(2) 0.5247(3) 0.0663(2) 0.0358(8) Uani 1 d . .
C1 C 0.3773(4) 0.4413(6) 0.0229(3) 0.0462(13) Uani 1 d . .
H1A H 0.3195(48) 0.3989(79) -0.0078(35) 0.074(24) Uiso 1 d . .
H1B H 0.4176(67) 0.4599(110) 0.0353(53) 0.105(39) Uiso 1 d . .
H1C H 0.3934(40) 0.4975(61) -0.0098(29) 0.042(16) Uiso 1 d . .
Ni1 Ni 0.98902(4) 0.49946(6) 0.21140(3) 0.0320(2) Uani 1 d . .
N5 N 1.0051(5) 0.4841(7) 0.1167(3) 0.0505(14) Uani 1 d . .
H5A H 1.0350(46) 0.4428(70) 0.1159(35) 0.044(26) Uiso 1 d . .
H5B H 1.0208(40) 0.5377(62) 0.1037(29) 0.032(17) Uiso 1 d . .
C2 C 0.9229(5) 0.4675(7) 0.0871(3) 0.058(2) Uani 1 d . .
H2A H 0.9003(45) 0.3870(77) 0.0920(33) 0.063(20) Uiso 1 d . .
H2B H 0.9398(61) 0.4881(93) 0.0357(48) 0.101(31) Uiso 1 d . .
C3 C 0.8609(6) 0.5476(8) 0.1193(3) 0.059(2) Uani 1 d . .
H3A H 0.8743(51) 0.6182(76) 0.1144(36) 0.067(24) Uiso 1 d . .
H3B H 0.8154(40) 0.5271(62) 0.1070(29) 0.038(16) Uiso 1 d . .
N6 N 0.8618(4) 0.5187(6) 0.1868(3) 0.0488(12) Uani 1 d . .
H6A H 0.8230(41) 0.5904(66) 0.2055(28) 0.047(17) Uiso 1 d . .
H6B H 0.8369(60) 0.4634(92) 0.1858(42) 0.080(32) Uiso 1 d . .
N7 N 0.9695(3) 0.5022(5) 0.3053(2) 0.0387(9) Uani 1 d . .
H7A H 0.9593(42) 0.5873(72) 0.3211(30) 0.054(18) Uiso 1 d . .
H7B H 0.9259(53) 0.4650(84) 0.3020(37) 0.074(26) Uiso 1 d . .
C4 C 1.0464(4) 0.4637(6) 0.3366(3) 0.0475(14) Uani 1 d . .
H4A H 1.0462(26) 0.4885(41) 0.3690(22) 0.006(10) Uiso 1 d . .
H4B H 1.0331(79) 0.3808(120) 0.3253(53) 0.144(45) Uiso 1 d . .
C5 C 1.1210(4) 0.5181(8) 0.3032(3) 0.058(2) Uani 1 d . .
H5C H 1.1186(38) 0.6078(66) 0.2952(28) 0.044(17) Uiso 1 d . .
H5D H 1.1738(58) 0.5146(87) 0.3248(38) 0.081(25) Uiso 1 d . .
N8 N 1.1162(4) 0.4867(7) 0.2377(3) 0.0544(13) Uani 1 d . .
H8A H 1.1325(43) 0.4170(72) 0.2378(31) 0.047(20) Uiso 1 d . .
H8B H 1.1377(65) 0.5377(100) 0.2123(41) 0.101(34) Uiso 1 d . .
N9 N 1.0210(5) 0.7009(7) 0.2023(3) 0.0286(15) Uani 0.50 d P .
O11 O 1.0873(3) 0.7500 0.1812(3) 0.0498(14) Uani 1 d S .
O12 O 0.9668(5) 0.7890(6) 0.2204(4) 0.041(2) Uani 0.50 d P .
N10 N 0.9539(5) 0.2968(7) 0.2156(3) 0.0281(15) Uani 0.50 d P .
O13 O 0.8816(4) 0.2500 0.2197(3) 0.055(2) Uani 1 d S .
O14 O 1.0120(5) 0.2112(6) 0.2144(3) 0.038(2) Uani 0.50 d P .
N11 N 0.8095(4) 0.2500 0.3504(3) 0.0375(13) Uani 1 d S .
O15 O 0.7697(3) 0.1474(4) 0.3481(2) 0.0549(11) Uani 1 d . .
O16 O 0.8866(4) 0.2500 0.3571(3) 0.0542(15) Uani 1 d S .
O17 O 0.6149(4) 0.2500 0.4122(3) 0.060(2) Uani 1 d S .
C6 C 0.6517(7) 0.2500 0.4709(4) 0.082(4) Uani 1 d S .

loop_
_atom_type_symbol
_atom_type_description
_atom_type_scat_dispersion_real
_atom_type_scat_dispersion_imag
_atom_type_scat_source
C C 0.0033 0.0016 'International Tables Vol C Tables 4.2.6.8 and 6.1.1.4'
H H 0.0000 0.0000 'International Tables Vol C Tables 4.2.6.8 and 6.1.1.4'
Eu Eu -0.1578 3.6682 'International Tables Vol C Tables 4.2.6.8 and 6.1.1.4'
Ni Ni 0.3393 1.1124 'International Tables Vol C Tables 4.2.6.8 and 6.1.1.4'
N N 0.0061 0.0033 'International Tables Vol C Tables 4.2.6.8 and 6.1.1.4'
O O 0.0106 0.0060 'International Tables Vol C Tables 4.2.6.8 and 6.1.1.4'

loop_
_geom_angle_atom_site_label_1
_geom_angle_atom_site_label_2
_geom_angle_atom_site_label_3
_geom_angle
_geom_angle_site_symmetry_1
_geom_angle_site_symmetry_3
_geom_angle_publ_flag
O10 Eu1 O10 151.6(2) 7_575 . ?
O10 Eu1 O8 78.11(9) 7_575 . ?
O10 Eu1 O8 78.11(9) . . ?
O10 Eu1 O5 129.54(13) 7_575 . ?
O10 Eu1 O5 78.54(14) . . ?
O8 Eu1 O5 145.29(13) . . ?
O10 Eu1 O5 78.54(14) 7_575 7_575 ?
O10 Eu1 O5 129.54(13) . 7_575 ?
O8 Eu1 O5 145.29(13) . 7_575 ?
O5 Eu1 O5 51.0(2) . 7_575 ?
O10 Eu1 O7 76.53(9) 7_575 . ?
O10 Eu1 O7 76.53(9) . . ?
O8 Eu1 O7 51.1(2) . . ?
O5 Eu1 O7 143.67(13) . . ?
O5 Eu1 O7 143.67(13) 7_575 . ?
O10 Eu1 O1 70.04(14) 7_575 7_575 ?
O10 Eu1 O1 118.10(14) . 7_575 ?
O8 Eu1 O1 75.6(2) . 7_575 ?
O5 Eu1 O1 93.5(2) . 7_575 ?
O5 Eu1 O1 72.5(2) 7_575 7_575 ?
O7 Eu1 O1 121.6(2) . 7_575 ?
O10 Eu1 O1 118.10(14) 7_575 . ?
O10 Eu1 O1 70.04(14) . . ?
O8 Eu1 O1 75.6(2) . . ?
O5 Eu1 O1 72.5(2) . . ?
O5 Eu1 O1 93.5(2) 7_575 . ?
O7 Eu1 O1 121.6(2) . . ?
O1 Eu1 O1 49.5(2) 7_575 . ?
O10 Eu1 O3 113.62(12) 7_575 . ?
O10 Eu1 O3 65.49(11) . . ?
O8 Eu1 O3 117.89(14) . . ?
O5 Eu1 O3 73.96(14) . . ?
O5 Eu1 O3 94.94(14) 7_575 . ?
O7 Eu1 O3 71.83(14) . . ?
O1 Eu1 O3 166.3(2) 7_575 . ?
O1 Eu1 O3 128.26(15) . . ?
O10 Eu1 O3 65.49(11) 7_575 7_575 ?
O10 Eu1 O3 113.62(12) . 7_575 ?
O8 Eu1 O3 117.89(14) . 7_575 ?
O5 Eu1 O3 94.94(14) . 7_575 ?
O5 Eu1 O3 73.96(14) 7_575 7_575 ?
O7 Eu1 O3 71.83(14) . 7_575 ?
O1 Eu1 O3 128.26(15) 7_575 7_575 ?
O1 Eu1 O3 166.3(2) . 7_575 ?
O3 Eu1 O3 49.7(2) . 7_575 ?
O10 Eu1 N3 104.07(9) 7_575 . ?
O10 Eu1 N3 104.07(9) . . ?
O8 Eu1 N3 154.9(2) . . ?
O5 Eu1 N3 25.53(10) . . ?
O5 Eu1 N3 25.53(10) 7_575 . ?
O7 Eu1 N3 154.0(2) . . ?
O1 Eu1 N3 81.7(2) 7_575 . ?
O1 Eu1 N3 81.7(2) . . ?
O3 Eu1 N3 84.62(15) . . ?
O3 Eu1 N3 84.62(15) 7_575 . ?
O10 Eu1 N4 75.91(9) 7_575 . ?
O10 Eu1 N4 75.91(9) . . ?
O8 Eu1 N4 25.8(2) . . ?
O5 Eu1 N4 154.44(10) . . ?
O5 Eu1 N4 154.44(10) 7_575 . ?
O7 Eu1 N4 25.4(2) . . ?
O1 Eu1 N4 98.9(2) 7_575 . ?
O1 Eu1 N4 98.9(2) . . ?
O3 Eu1 N4 94.79(15) . . ?
O3 Eu1 N4 94.79(15) 7_575 . ?
N3 Eu1 N4 179.3(2) . . ?
O10 Eu1 N1 94.22(9) 7_575 . ?
O10 Eu1 N1 94.22(9) . . ?
O8 Eu1 N1 74.6(2) . . ?
O5 Eu1 N1 81.9(2) . . ?
O5 Eu1 N1 81.9(2) 7_575 . ?
O7 Eu1 N1 125.7(2) . . ?
O1 Eu1 N1 24.78(11) 7_575 . ?
O1 Eu1 N1 24.78(11) . . ?
O3 Eu1 N1 150.90(11) . . ?
O3 Eu1 N1 150.90(11) 7_575 . ?
N3 Eu1 N1 80.3(2) . . ?
N4 Eu1 N1 100.3(2) . . ?
O10 Eu1 N2 89.40(8) 7_575 . ?
O10 Eu1 N2 89.40(8) . . ?
O8 Eu1 N2 120.4(2) . . ?
O5 Eu1 N2 84.55(15) . . ?
O5 Eu1 N2 84.55(15) 7_575 . ?
O7 Eu1 N2 69.3(2) . . ?
O1 Eu1 N2 151.55(13) 7_575 . ?
O1 Eu1 N2 151.55(13) . . ?
O3 Eu1 N2 24.88(8) . . ?
O3 Eu1 N2 24.88(8) 7_575 . ?
N3 Eu1 N2 84.7(2) . . ?
N4 Eu1 N2 94.6(2) . . ?
N1 Eu1 N2 165.0(2) . . ?
N1 O1 Eu1 96.9(4) . . ?
O2 N1 O1 121.7(3) . . ?
O2 N1 O1 121.7(3) . 7_575 ?
O1 N1 O1 116.5(7) . 7_575 ?
O2 N1 Eu1 177.4(6) . . ?
O1 N1 Eu1 58.3(3) . . ?
O1 N1 Eu1 58.3(3) 7_575 . ?
N2 O3 Eu1 96.5(3) . . ?
O4 N2 O3 121.4(3) . 7_575 ?
O4 N2 O3 121.4(3) . . ?
O3 N2 O3 117.2(6) 7_575 . ?
O4 N2 Eu1 177.0(5) . . ?
O3 N2 Eu1 58.6(3) 7_575 . ?
O3 N2 Eu1 58.6(3) . . ?
N3 O5 Eu1 95.8(3) . . ?
O6 N3 O5 121.4(3) . 7_575 ?
O6 N3 O5 121.4(3) . . ?
O5 N3 O5 117.2(6) 7_575 . ?
O6 N3 Eu1 178.3(5) . . ?
O5 N3 Eu1 58.6(3) 7_575 . ?
O5 N3 Eu1 58.6(3) . . ?
N4 O7 Eu1 96.7(4) . . ?
N4 O8 Eu1 96.4(4) . . ?
O9 N4 O7 122.1(6) . . ?
O9 N4 O8 122.2(6) . . ?
O7 N4 O8 115.8(6) . . ?
O9 N4 Eu1 180.0(5) . . ?
O7 N4 Eu1 57.9(3) . . ?
O8 N4 Eu1 57.8(3) . . ?
C1 O10 Eu1 131.5(3) . . ?
N7 Ni1 N5 176.0(2) . . ?
N7 Ni1 N6 96.2(2) . . ?
N5 Ni1 N6 82.7(3) . . ?
N7 Ni1 N8 82.8(2) . . ?
N5 Ni1 N8 98.5(3) . . ?
N6 Ni1 N8 177.9(3) . . ?
N7 Ni1 N9 96.4(2) . . ?
N5 Ni1 N9 87.5(3) . . ?
N6 Ni1 N9 96.1(3) . . ?
N8 Ni1 N9 82.2(3) . . ?
N7 Ni1 N10 86.2(2) . . ?
N5 Ni1 N10 89.8(3) . . ?
N6 Ni1 N10 82.0(3) . . ?
N8 Ni1 N10 99.8(3) . . ?
N9 Ni1 N10 176.9(3) . . ?
N7 Ni1 O14 90.5(2) . 7_565 ?
N5 Ni1 O14 86.1(3) . 7_565 ?
N6 Ni1 O14 105.0(3) . 7_565 ?
N8 Ni1 O14 76.9(3) . 7_565 ?
N9 Ni1 O14 157.0(3) . 7_565 ?
N10 Ni1 O14 24.0(2) . 7_565 ?
N7 Ni1 O12 83.0(2) . 7_575 ?
N5 Ni1 O12 100.4(3) . 7_575 ?
N6 Ni1 O12 77.1(3) . 7_575 ?
N8 Ni1 O12 100.9(3) . 7_575 ?
N9 Ni1 O12 24.7(3) . 7_575 ?
N10 Ni1 O12 155.2(3) . 7_575 ?
O14 Ni1 O12 173.4(3) 7_565 7_575 ?
C2 N5 Ni1 109.6(5) . . ?
N5 C2 C3 108.5(6) . . ?
C2 C3 N6 110.2(6) . . ?
C3 N6 Ni1 106.2(5) . . ?
C4 N7 Ni1 109.6(4) . . ?
N7 C4 C5 109.1(5) . . ?
N8 C5 C4 110.2(6) . . ?
C5 N8 Ni1 107.5(4) . . ?
O12 N9 N9 83.6(6) 7_575 7_575 ?
O12 N9 O11 149.4(9) 7_575 . ?
N9 N9 O11 65.8(4) 7_575 . ?
O12 N9 O12 38.0(7) 7_575 . ?
N9 N9 O12 45.6(4) 7_575 . ?
O11 N9 O12 111.4(7) . . ?
O12 N9 Ni1 82.0(6) 7_575 . ?
N9 N9 Ni1 165.6(2) 7_575 . ?
O11 N9 Ni1 128.6(6) . . ?
O12 N9 Ni1 119.9(5) . . ?
N9 O11 N9 48.4(8) . 7_575 ?
O12 O12 N9 96.4(6) 7_575 7_575 ?
O12 O12 N9 45.6(4) 7_575 . ?
N9 O12 N9 50.7(8) 7_575 . ?
O12 O12 Ni1 169.7(2) 7_575 7_575 ?
N9 O12 Ni1 73.4(6) 7_575 7_575 ?
N9 O12 Ni1 124.1(6) . 7_575 ?
O14 N10 N10 84.8(6) 7_565 7_565 ?
O14 N10 O13 151.5(9) 7_565 . ?
N10 N10 O13 66.8(4) 7_565 . ?
O14 N10 O14 39.1(7) 7_565 . ?
N10 N10 O14 45.7(5) 7_565 . ?
O13 N10 O14 112.5(7) . . ?
O14 N10 Ni1 80.5(6) 7_565 . ?
N10 N10 Ni1 165.1(2) 7_565 . ?
O13 N10 Ni1 127.9(5) . . ?
O14 N10 Ni1 119.5(6) . . ?
N10 O13 N10 46.3(7) 7_565 . ?
O14 O14 N10 95.2(6) 7_565 7_565 ?
O14 O14 N10 45.7(5) 7_565 . ?
N10 O14 N10 49.5(8) 7_565 . ?
O14 O14 Ni1 170.5(2) 7_565 7_565 ?
N10 O14 Ni1 75.5(6) 7_565 7_565 ?
N10 O14 Ni1 125.0(6) . 7_565 ?
O16 N11 O15 120.4(3) . . ?
O16 N11 O15 120.4(3) . 7_565 ?
O15 N11 O15 119.2(7) . 7_565 ?

loop_
_geom_bond_atom_site_label_1
_geom_bond_atom_site_label_2
_geom_bond_distance
_geom_bond_site_symmetry_2
_geom_bond_publ_flag
Eu1 O10 2.432(4) 7_575 ?
Eu1 O10 2.432(4) . ?
Eu1 O8 2.491(5) . ?
Eu1 O5 2.494(4) . ?
Eu1 O5 2.494(4) 7_575 ?
Eu1 O7 2.495(5) . ?
Eu1 O1 2.521(4) 7_575 ?
Eu1 O1 2.521(4) . ?
Eu1 O3 2.559(4) . ?
Eu1 O3 2.559(4) 7_575 ?
Eu1 N3 2.906(7) . ?
Eu1 N4 2.924(6) . ?
Eu1 N1 2.941(7) . ?
Eu1 N2 2.978(6) . ?
O1 N1 1.242(6) . ?
O2 N1 1.227(8) . ?
N1 O1 1.242(6) 7_575 ?
O3 N2 1.261(5) . ?
N2 O4 1.235(7) . ?
N2 O3 1.261(5) 7_575 ?
O6 N3 1.221(9) . ?
O5 N3 1.259(5) . ?
N3 O5 1.259(5) 7_575 ?
O7 N4 1.262(7) . ?
O8 N4 1.279(8) . ?
N4 O9 1.213(8) . ?
O10 C1 1.430(6) . ?
Ni1 N7 2.063(5) . ?
Ni1 N5 2.079(6) . ?
Ni1 N6 2.088(6) . ?
Ni1 N8 2.093(6) . ?
Ni1 N9 2.177(8) . ?
Ni1 N10 2.194(8) . ?
Ni1 O14 2.235(7) 7_565 ?
Ni1 O12 2.250(7) 7_575 ?
N5 C2 1.459(10) . ?
C2 C3 1.465(11) . ?
C3 N6 1.498(9) . ?
N7 C4 1.447(8) . ?
C4 C5 1.497(9) . ?
C5 N8 1.461(9) . ?
N9 O12 0.948(10) 7_575 ?
N9 N9 1.03(2) 7_575 ?
N9 O11 1.252(9) . ?
N9 O12 1.318(10) . ?
O11 N9 1.252(9) 7_575 ?
O12 O12 0.816(13) 7_575 ?
O12 N9 0.948(10) 7_575 ?
O12 Ni1 2.250(7) 7_575 ?
N10 O14 0.922(10) 7_565 ?
N10 N10 0.98(2) 7_565 ?
N10 O13 1.244(10) . ?
N10 O14 1.282(9) . ?
O13 N10 1.244(10) 7_565 ?
O14 O14 0.811(13) 7_565 ?
O14 N10 0.922(10) 7_565 ?
O14 Ni1 2.235(7) 7_565 ?
N11 O16 1.227(9) . ?
N11 O15 1.245(5) . ?
N11 O15 1.245(5) 7_565 ?
O17 C6 1.402(11) . ?
